data_4103869
loop_
_publ_author_name
'Scott A. Snyder'
'Ferenc Kontes'

_publ_section_title
;
 Explorations into Neolignan Biosynthesis: Concise Total Syntheses of
 Helicterin B, Helisorin, and Helisterculin A from a Common Intermediate
;
_journal_name_full 'Journal of the American Chemical Society'
_journal_page_first 1745
_journal_page_last 1752
_journal_paper_doi 10.1021/ja806865u
_journal_volume 131
_journal_year 2009
_chemical_formula_sum 'C24 H28 O9'
_chemical_formula_weight 460.46
_chemical_name_systematic
;
 ?
;
_space_group_IT_number 2
_symmetry_cell_setting triclinic
_symmetry_space_group_name_Hall '-P 1'
_symmetry_space_group_name_H-M 'P -1'
_atom_sites_solution_hydrogens geom
_atom_sites_solution_primary direct
_atom_sites_solution_secondary difmap
_audit_creation_method SHELXL-97
_cell_angle_alpha 65.243(2)
_cell_angle_beta 65.777(2)
_cell_angle_gamma 81.552(2)
_cell_formula_units_Z 2
_cell_length_a 10.4583(12)
_cell_length_b 10.8459(12)
_cell_length_c 11.8553(13)
_cell_measurement_reflns_used 7330
_cell_measurement_temperature 125(2)
_cell_measurement_theta_max 0.00
_cell_measurement_theta_min 0.00
_cell_volume 1113.1(2)
_computing_cell_refinement 'Bruker SMART'
_computing_data_collection 'Bruker SMART'
_computing_data_reduction 'Bruker SAINT'
_computing_molecular_graphics 'Bruker SHELXTL'
_computing_publication_material 'Bruker SHELXTL'
_computing_structure_refinement 'SHELXL-97 (Sheldrick, 1997)'
_computing_structure_solution 'SHELXS-97 (Sheldrick, 1990)'
_diffrn_ambient_temperature 125(2)
_diffrn_measured_fraction_theta_full 0.929
_diffrn_measured_fraction_theta_max 0.929
_diffrn_measurement_device_type 'CCD area detector'
_diffrn_measurement_method 'phi and omega scans'
_diffrn_radiation_monochromator graphite
_diffrn_radiation_source 'fine-focus sealed tube'
_diffrn_radiation_type MoK\a
_diffrn_radiation_wavelength 0.71073
_diffrn_reflns_av_R_equivalents 0.0213
_diffrn_reflns_av_sigmaI/netI 0.0266
_diffrn_reflns_limit_h_max 15
_diffrn_reflns_limit_h_min -15
_diffrn_reflns_limit_k_max 15
_diffrn_reflns_limit_k_min -15
_diffrn_reflns_limit_l_max 17
_diffrn_reflns_limit_l_min -17
_diffrn_reflns_number 18902
_diffrn_reflns_theta_full 32.40
_diffrn_reflns_theta_max 32.40
_diffrn_reflns_theta_min 2.05
_exptl_absorpt_coefficient_mu 0.105
_exptl_absorpt_correction_T_max 0.9844
_exptl_absorpt_correction_T_min 0.9621
_exptl_absorpt_correction_type empirical
_exptl_absorpt_process_details sadabs
_exptl_crystal_colour colorless
_exptl_crystal_density_diffrn 1.374
_exptl_crystal_density_method 'not measured'
_exptl_crystal_description block
_exptl_crystal_F_000 488
_exptl_crystal_size_max 0.37
_exptl_crystal_size_mid 0.17
_exptl_crystal_size_min 0.15
_refine_diff_density_max 0.531
_refine_diff_density_min -0.377
_refine_diff_density_rms 0.064
_refine_ls_extinction_method none
_refine_ls_goodness_of_fit_ref 1.051
_refine_ls_hydrogen_treatment constr
_refine_ls_matrix_type full
_refine_ls_number_parameters 298
_refine_ls_number_reflns 7424
_refine_ls_number_restraints 0
_refine_ls_restrained_S_all 1.051
_refine_ls_R_factor_all 0.0639
_refine_ls_R_factor_gt 0.0492
_refine_ls_shift/su_max 0.000
_refine_ls_shift/su_mean 0.000
_refine_ls_structure_factor_coef Fsqd
_refine_ls_weighting_details 'calc w=1/[\s^2^(Fo^2^)+(0.1400P)^2^+0.0000P] where P=(Fo^2^+2Fc^2^)/3'
_refine_ls_weighting_scheme calc
_refine_ls_wR_factor_gt 0.1681
_refine_ls_wR_factor_ref 0.1897
_reflns_number_gt 5810
_reflns_number_total 7424
_reflns_threshold_expression >2sigma(I)
_cod_data_source_file ja806865u_si_005.cif
_cod_data_source_block syn2s10
_cod_database_code 4103869

loop_
_symmetry_equiv_pos_as_xyz
'x, y, z'
'-x, -y, -z'

loop_
_atom_site_label
_atom_site_type_symbol
_atom_site_fract_x
_atom_site_fract_y
_atom_site_fract_z
_atom_site_U_iso_or_equiv
_atom_site_adp_type
_atom_site_occupancy
_atom_site_symmetry_multiplicity
_atom_site_calc_flag
_atom_site_refinement_flags
O1 O 0.58699(11) 0.64142(10) 0.33240(10) 0.0274(2) Uani 1 1 d .
O2 O 0.49626(9) 0.81577(9) 0.49228(9) 0.01975(19) Uani 1 1 d .
O3 O 0.67689(9) 0.90264(8) 0.28001(8) 0.01731(18) Uani 1 1 d .
O4 O 0.92249(11) 0.82340(16) 0.55691(12) 0.0443(3) Uani 1 1 d .
O5 O 1.10000(12) 0.74394(16) 0.42520(15) 0.0479(4) Uani 1 1 d .
O6 O 0.54881(12) 0.62451(10) 1.02248(9) 0.0289(2) Uani 1 1 d .
O7 O 0.50001(11) 0.84594(10) 0.95479(9) 0.0265(2) Uani 1 1 d .
O8 O 0.96814(10) 0.85596(9) -0.10738(9) 0.0235(2) Uani 1 1 d .
O9 O 1.15828(10) 0.68259(9) -0.16398(9) 0.0219(2) Uani 1 1 d .
C1 C 0.64895(13) 0.66488(12) 0.38776(12) 0.0180(2) Uani 1 1 d .
C2 C 0.63363(11) 0.79904(11) 0.41004(11) 0.0155(2) Uani 1 1 d .
C3 C 0.72510(11) 0.78882(11) 0.48752(11) 0.0145(2) Uani 1 1 d .
H3A H 0.7152 0.8706 0.5089 0.017 Uiso 1 1 calc R
C4 C 0.87932(12) 0.77380(11) 0.39997(11) 0.0153(2) Uani 1 1 d .
H4A H 0.9045 0.8517 0.3100 0.018 Uiso 1 1 calc R
C5 C 0.89643(12) 0.63956(12) 0.37694(11) 0.0172(2) Uani 1 1 d .
H5A H 0.9540 0.5786 0.4271 0.021 Uiso 1 1 calc R
C6 C 0.74723(13) 0.56843(12) 0.44621(12) 0.0181(2) Uani 1 1 d .
H6A H 0.7521 0.4807 0.4361 0.022 Uiso 1 1 calc R
C7 C 0.68967(13) 0.54721(12) 0.59218(12) 0.0193(2) Uani 1 1 d .
H7A H 0.6631 0.4597 0.6631 0.023 Uiso 1 1 calc R
C8 C 0.67828(12) 0.65990(11) 0.61598(11) 0.0162(2) Uani 1 1 d .
C9 C 0.62748(12) 0.65465(12) 0.75159(11) 0.0181(2) Uani 1 1 d .
H9A H 0.6060 0.5668 0.8226 0.022 Uiso 1 1 calc R
C10 C 0.60741(13) 0.75939(12) 0.78804(12) 0.0194(2) Uani 1 1 d .
H10A H 0.6292 0.8496 0.7216 0.023 Uiso 1 1 calc R
C11 C 0.55098(13) 0.73315(12) 0.93276(12) 0.0194(2) Uani 1 1 d .
C12 C 0.43253(18) 0.82414(16) 1.09626(14) 0.0330(3) Uani 1 1 d .
H12A H 0.3986 0.9106 1.1039 0.050 Uiso 1 1 calc R
H12B H 0.5002 0.7878 1.1391 0.050 Uiso 1 1 calc R
H12C H 0.3533 0.7593 1.1412 0.050 Uiso 1 1 calc R
C13 C 0.39136(13) 0.83245(15) 0.43862(14) 0.0261(3) Uani 1 1 d .
H13A H 0.2998 0.8434 0.5035 0.039 Uiso 1 1 calc R
H13B H 0.3875 0.7522 0.4219 0.039 Uiso 1 1 calc R
H13C H 0.4151 0.9132 0.3539 0.039 Uiso 1 1 calc R
C14 C 0.68387(14) 1.03725(12) 0.27341(13) 0.0211(2) Uani 1 1 d .
H14A H 0.7149 1.1024 0.1792 0.032 Uiso 1 1 calc R
H14B H 0.7506 1.0398 0.3112 0.032 Uiso 1 1 calc R
H14C H 0.5909 1.0611 0.3253 0.032 Uiso 1 1 calc R
C15 C 0.98096(13) 0.77782(13) 0.46026(12) 0.0197(2) Uani 1 1 d .
C16 C 1.00652(19) 0.8208(3) 0.6293(2) 0.0610(7) Uani 1 1 d .
H16A H 0.9525 0.8564 0.6984 0.092 Uiso 1 1 calc R
H16B H 1.0920 0.8770 0.5662 0.092 Uiso 1 1 calc R
H16C H 1.0318 0.7271 0.6724 0.092 Uiso 1 1 calc R
C17 C 0.97116(12) 0.65456(12) 0.23204(12) 0.0176(2) Uani 1 1 d .
C18 C 0.93505(12) 0.75426(12) 0.12873(12) 0.0177(2) Uani 1 1 d .
H18A H 0.8659 0.8177 0.1486 0.021 Uiso 1 1 calc R
C19 C 0.99879(12) 0.76161(12) -0.00202(12) 0.0171(2) Uani 1 1 d .
C20 C 1.10179(12) 0.66781(12) -0.03265(11) 0.0178(2) Uani 1 1 d .
C21 C 1.13890(14) 0.57048(13) 0.06882(13) 0.0223(2) Uani 1 1 d .
H21A H 1.2091 0.5077 0.0490 0.027 Uiso 1 1 calc R
C22 C 1.07347(13) 0.56401(13) 0.20062(12) 0.0218(2) Uani 1 1 d .
H22A H 1.0996 0.4965 0.2696 0.026 Uiso 1 1 calc R
C23 C 0.85437(15) 0.94199(15) -0.07595(14) 0.0291(3) Uani 1 1 d .
H23A H 0.8422 1.0046 -0.1588 0.044 Uiso 1 1 calc R
H23B H 0.8743 0.9941 -0.0342 0.044 Uiso 1 1 calc R
H23C H 0.7683 0.8865 -0.0132 0.044 Uiso 1 1 calc R
C24 C 1.25473(15) 0.58150(14) -0.19439(13) 0.0249(3) Uani 1 1 d .
H24A H 1.2886 0.6019 -0.2908 0.037 Uiso 1 1 calc R
H24B H 1.2072 0.4919 -0.1421 0.037 Uiso 1 1 calc R
H24C H 1.3343 0.5816 -0.1710 0.037 Uiso 1 1 calc R

loop_
_atom_site_aniso_label
_atom_site_aniso_U_11
_atom_site_aniso_U_22
_atom_site_aniso_U_33
_atom_site_aniso_U_23
_atom_site_aniso_U_13
_atom_site_aniso_U_12
O1 0.0319(5) 0.0300(5) 0.0327(5) -0.0167(4) -0.0204(4) 0.0028(4)
O2 0.0139(4) 0.0263(4) 0.0188(4) -0.0095(3) -0.0061(3) 0.0024(3)
O3 0.0198(4) 0.0169(4) 0.0152(4) -0.0054(3) -0.0088(3) 0.0035(3)
O4 0.0199(5) 0.0980(10) 0.0397(6) -0.0504(7) -0.0107(4) 0.0012(5)
O5 0.0254(5) 0.0793(9) 0.0747(9) -0.0587(8) -0.0307(6) 0.0230(6)
O6 0.0441(6) 0.0219(4) 0.0173(4) -0.0059(3) -0.0121(4) 0.0051(4)
O7 0.0376(5) 0.0224(4) 0.0167(4) -0.0093(3) -0.0088(4) 0.0085(4)
O8 0.0260(5) 0.0278(5) 0.0160(4) -0.0085(3) -0.0109(3) 0.0109(4)
O9 0.0270(5) 0.0234(4) 0.0160(4) -0.0109(3) -0.0078(3) 0.0067(3)
C1 0.0194(5) 0.0188(5) 0.0175(5) -0.0071(4) -0.0085(4) 0.0001(4)
C2 0.0147(5) 0.0165(5) 0.0152(5) -0.0057(4) -0.0068(4) 0.0018(4)
C3 0.0157(5) 0.0158(5) 0.0136(4) -0.0060(4) -0.0071(4) 0.0012(4)
C4 0.0158(5) 0.0169(5) 0.0146(5) -0.0062(4) -0.0075(4) 0.0018(4)
C5 0.0202(5) 0.0177(5) 0.0157(5) -0.0072(4) -0.0099(4) 0.0056(4)
C6 0.0236(5) 0.0154(5) 0.0179(5) -0.0069(4) -0.0107(4) 0.0025(4)
C7 0.0228(6) 0.0171(5) 0.0165(5) -0.0036(4) -0.0090(4) -0.0003(4)
C8 0.0166(5) 0.0168(5) 0.0149(5) -0.0044(4) -0.0078(4) 0.0011(4)
C9 0.0191(5) 0.0187(5) 0.0142(5) -0.0038(4) -0.0072(4) 0.0007(4)
C10 0.0217(5) 0.0201(5) 0.0147(5) -0.0057(4) -0.0070(4) 0.0017(4)
C11 0.0211(5) 0.0196(5) 0.0172(5) -0.0071(4) -0.0078(4) 0.0018(4)
C12 0.0433(8) 0.0326(7) 0.0199(6) -0.0138(5) -0.0087(6) 0.0103(6)
C13 0.0171(5) 0.0334(7) 0.0305(7) -0.0133(5) -0.0123(5) 0.0040(5)
C14 0.0248(6) 0.0160(5) 0.0213(5) -0.0059(4) -0.0106(5) 0.0044(4)
C15 0.0183(5) 0.0239(5) 0.0191(5) -0.0087(4) -0.0089(4) 0.0002(4)
C16 0.0301(8) 0.134(2) 0.0462(10) -0.0576(13) -0.0136(8) -0.0116(11)
C17 0.0190(5) 0.0196(5) 0.0164(5) -0.0087(4) -0.0087(4) 0.0039(4)
C18 0.0187(5) 0.0194(5) 0.0172(5) -0.0088(4) -0.0088(4) 0.0050(4)
C19 0.0189(5) 0.0181(5) 0.0161(5) -0.0074(4) -0.0090(4) 0.0036(4)
C20 0.0192(5) 0.0202(5) 0.0152(5) -0.0092(4) -0.0060(4) 0.0020(4)
C21 0.0240(6) 0.0233(6) 0.0200(5) -0.0107(5) -0.0092(5) 0.0083(4)
C22 0.0253(6) 0.0225(5) 0.0188(5) -0.0095(4) -0.0114(5) 0.0096(4)
C23 0.0277(7) 0.0337(7) 0.0215(6) -0.0077(5) -0.0131(5) 0.0134(5)
C24 0.0283(6) 0.0256(6) 0.0209(5) -0.0138(5) -0.0066(5) 0.0058(5)

loop_
_atom_type_symbol
_atom_type_description
_atom_type_scat_dispersion_real
_atom_type_scat_dispersion_imag
_atom_type_scat_source
C C 0.0033 0.0016 'International Tables Vol C Tables 4.2.6.8 and 6.1.1.4'
H H 0.0000 0.0000 'International Tables Vol C Tables 4.2.6.8 and 6.1.1.4'
O O 0.0106 0.0060 'International Tables Vol C Tables 4.2.6.8 and 6.1.1.4'

loop_
_geom_angle_atom_site_label_1
_geom_angle_atom_site_label_2
_geom_angle_atom_site_label_3
_geom_angle
C2 O2 C13 116.01(9)
C2 O3 C14 115.28(9)
C15 O4 C16 116.72(13)
C11 O7 C12 114.39(10)
C19 O8 C23 116.87(10)
C20 O9 C24 116.35(9)
O1 C1 C6 124.77(11)
O1 C1 C2 123.14(11)
C6 C1 C2 112.07(9)
O2 C2 O3 112.15(9)
O2 C2 C3 105.66(9)
O3 C2 C3 114.23(9)
O2 C2 C1 112.43(9)
O3 C2 C1 104.85(9)
C3 C2 C1 107.58(9)
C8 C3 C2 107.38(9)
C8 C3 C4 108.35(9)
C2 C3 C4 108.18(9)
C15 C4 C3 112.59(9)
C15 C4 C5 109.75(9)
C3 C4 C5 110.68(9)
C17 C5 C4 115.66(9)
C17 C5 C6 112.40(9)
C4 C5 C6 107.90(9)
C7 C6 C1 105.61(10)
C7 C6 C5 107.45(9)
C1 C6 C5 109.25(9)
C8 C7 C6 115.77(10)
C7 C8 C9 121.88(10)
C7 C8 C3 113.05(10)
C9 C8 C3 125.07(10)
C10 C9 C8 127.37(11)
C9 C10 C11 119.23(11)
O6 C11 O7 122.89(11)
O6 C11 C10 125.25(11)
O7 C11 C10 111.86(10)
O5 C15 O4 123.44(12)
O5 C15 C4 124.49(12)
O4 C15 C4 112.08(10)
C22 C17 C18 118.65(11)
C22 C17 C5 119.65(10)
C18 C17 C5 121.64(10)
C19 C18 C17 120.92(10)
O8 C19 C18 123.90(10)
O8 C19 C20 116.13(10)
C18 C19 C20 119.97(10)
O9 C20 C21 125.01(11)
O9 C20 C19 115.80(10)
C21 C20 C19 119.19(10)
C20 C21 C22 120.26(11)
C17 C22 C21 121.01(11)

loop_
_geom_bond_atom_site_label_1
_geom_bond_atom_site_label_2
_geom_bond_distance
O1 C1 1.2052(15)
O2 C2 1.4034(14)
O2 C13 1.4349(15)
O3 C2 1.4036(13)
O3 C14 1.4401(14)
O4 C15 1.3198(16)
O4 C16 1.4495(19)
O5 C15 1.1944(16)
O6 C11 1.2077(15)
O7 C11 1.3456(15)
O7 C12 1.4534(16)
O8 C19 1.3681(14)
O8 C23 1.4235(16)
O9 C20 1.3649(14)
O9 C24 1.4343(15)
C1 C6 1.5141(17)
C1 C2 1.5592(16)
C2 C3 1.5414(15)
C3 C8 1.5231(15)
C3 C4 1.5480(16)
C4 C15 1.5185(16)
C4 C5 1.5629(16)
C5 C17 1.5132(16)
C5 C6 1.5736(17)
C6 C7 1.5041(16)
C7 C8 1.3439(16)
C8 C9 1.4496(16)
C9 C10 1.3372(17)
C10 C11 1.4773(16)
C17 C22 1.3852(16)
C17 C18 1.4009(16)
C18 C19 1.3848(16)
C19 C20 1.4119(16)
C20 C21 1.3825(17)
C21 C22 1.3999(17)
